data_7158676
loop_
_publ_author_name
'Bellotto, Ottavia'
'Pierri, Giovanni'
'Rozhin, Petr'
'Polentarutti, Maurizio'
'Kralj, Slavko'
'D'Andrea, Paola'
'Tedesco, Consiglia'
'Marchesan, Silvia'

_publ_section_title
;
 Dipeptide self-assembly into water-channels and gel biomaterial
;
_journal_name_full 'Organic &amp; Biomolecular Chemistry'
_journal_paper_doi 10.1039/D2OB00622G
_journal_year 2022
_chemical_absolute_configuration syn
_chemical_formula_moiety '4(C14 H20 N2 O3), 4(H2O)'
_chemical_formula_sum 'C56 H88 N8 O16'
_chemical_formula_weight 1129.34
_space_group_crystal_system tetragonal
_space_group_IT_number 79
_space_group_name_Hall 'I 4'
_space_group_name_H-M_alt 'I 4'
_atom_sites_solution_hydrogens geom
_atom_sites_solution_primary direct
_audit_creation_date 2022-03-25
_audit_creation_method
;
Olex2 1.5
(compiled 2021.12.09 svn.r5202d8cf for OlexSys, GUI svn.r6439)
;
_audit_update_record
;
2022-03-25 deposited with the CCDC.	2022-05-02 downloaded from the CCDC.
;
_cell_angle_alpha 90
_cell_angle_beta 90
_cell_angle_gamma 90
_cell_formula_units_Z 2
_cell_length_a 22.947(3)
_cell_length_b 22.947(3)
_cell_length_c 5.6120(11)
_cell_measurement_reflns_used 13478
_cell_measurement_temperature 100(2)
_cell_measurement_theta_max 29.743
_cell_measurement_theta_min 1.236
_cell_volume 2955.1(8)
_computing_cell_refinement 'XDS (Kabsch, 2010)'
_computing_data_collection 'Elettra XRD1 Data Collection SW'
_computing_data_reduction 'XDS (Kabsch, 2010)'
_computing_molecular_graphics 'Olex2 1.5 (Dolomanov et al., 2009)'
_computing_publication_material 'Olex2 1.5 (Dolomanov et al., 2009)'
_computing_structure_refinement 'SHELXL 2018/3 (Sheldrick, 2015)'
_computing_structure_solution 'SHELXT 2018/2 (Sheldrick, 2018)'
_diffrn_ambient_temperature 100.0
_diffrn_detector_type 'Pilatus 2M detector'
_diffrn_measured_fraction_theta_full 1.000
_diffrn_measured_fraction_theta_max 0.997
_diffrn_measurement_device 'Huber 4-circles kappa geometry'
_diffrn_measurement_device_type 'single axis'
_diffrn_measurement_method 'rotating crystal'
_diffrn_radiation_type Synchrotron
_diffrn_radiation_wavelength 0.700
_diffrn_reflns_av_R_equivalents 0.0484
_diffrn_reflns_av_unetI/netI 0.0501
_diffrn_reflns_Laue_measured_fraction_full 1.000
_diffrn_reflns_Laue_measured_fraction_max 0.997
_diffrn_reflns_limit_h_max 32
_diffrn_reflns_limit_h_min -32
_diffrn_reflns_limit_k_max 30
_diffrn_reflns_limit_k_min -32
_diffrn_reflns_limit_l_max 7
_diffrn_reflns_limit_l_min -7
_diffrn_reflns_number 13478
_diffrn_reflns_point_group_measured_fraction_full 0.995
_diffrn_reflns_point_group_measured_fraction_max 0.978
_diffrn_reflns_theta_full 24.835
_diffrn_reflns_theta_max 29.743
_diffrn_reflns_theta_min 1.236
_diffrn_source_type Synchrotron
_diffrn_standards_number 0
_exptl_absorpt_coefficient_mu 0.090
_exptl_absorpt_correction_type none
_exptl_crystal_colour 'clear colourless'
_exptl_crystal_colour_lustre clear
_exptl_crystal_colour_primary colourless
_exptl_crystal_density_diffrn 1.260
_exptl_crystal_description needle
_exptl_crystal_F_000 1200
_exptl_crystal_size_max 0.1
_exptl_crystal_size_mid 0.05
_exptl_crystal_size_min 0.02
_refine_diff_density_max 0.529
_refine_diff_density_min -0.373
_refine_diff_density_rms 0.058
_refine_ls_abs_structure_details
;
 Flack x determined using 974 quotients [(I+)-(I-)]/[(I+)+(I-)]
 (Parsons, Flack and Wagner, Acta Cryst. B69 (2013) 249-259).
;
_refine_ls_abs_structure_Flack -0.9(10)
_refine_ls_extinction_coef 0.013(2)
_refine_ls_extinction_expression Fc^*^=kFc[1+0.001xFc^2^\l^3^/sin(2\q)]^-1/4^
_refine_ls_extinction_method 'SHELXL-2018/3 (Sheldrick 2018)'
_refine_ls_goodness_of_fit_ref 1.043
_refine_ls_hydrogen_treatment constr
_refine_ls_matrix_type full
_refine_ls_number_parameters 140
_refine_ls_number_reflns 4314
_refine_ls_number_restraints 1
_refine_ls_restrained_S_all 1.043
_refine_ls_R_factor_all 0.1020
_refine_ls_R_factor_gt 0.0661
_refine_ls_shift/su_max 0.000
_refine_ls_shift/su_mean 0.000
_refine_ls_structure_factor_coef Fsqd
_refine_ls_weighting_details 'w=1/[\s^2^(Fo^2^)+(0.0899P)^2^+2.4128P] where P=(Fo^2^+2Fc^2^)/3'
_refine_ls_weighting_scheme calc
_refine_ls_wR_factor_gt 0.1683
_refine_ls_wR_factor_ref 0.1921
_reflns_Friedel_coverage 0.795
_reflns_Friedel_fraction_full 0.989
_reflns_Friedel_fraction_max 0.956
_reflns_number_gt 2954
_reflns_number_total 4314
_reflns_threshold_expression 'I > 2\s(I)'
_cod_data_source_file d2ob00622g2.cif
_cod_data_source_block x4esxt-03aug213322_a
_cod_original_cell_volume 2955.1(10)
_cod_database_code 7158676
_shelx_shelxl_version_number 2018/3
_shelx_space_group_comment
;
The symmetry employed for this shelxl refinement is uniquely defined
by the following loop, which should always be used as a source of
symmetry information in preference to the above space-group names.
They are only intended as comments.
;
_shelx_estimated_absorpt_t_max 0.998
_shelx_estimated_absorpt_t_min 0.991
_olex2_refinement_description
;
1. Fixed Uiso
 At 1.2 times of:
  All C(H) groups, All C(H,H) groups, All N(H) groups, All N(H,H,H) groups
 At 1.5 times of:
  All C(H,H,H) groups
2. Others
 Fixed Sof: O3W(0.25) O2W(0.25) O1W(0.25) O4W(0.25)
 Fixed Uiso: O1W(0.10247)
3.a Free rotating group:
 O1(O3,O2,N2,N1,C2,C4,C6,C3,C11,C1,C5,C10,C12,C7,C9,C8,C13,C14)
3.b Ternary CH refined with riding coordinates:
 C3(H3), C1(H1), C12(H12)
3.c Secondary CH2 refined with riding coordinates:
 C5(H5A,H5B)
3.d Aromatic/amide H refined with riding coordinates:
 N2(H2), C11(H11), C10(H10), C7(H7), C9(H9), C8(H8)
3.e Idealised Me refined as rotating group:
 N1(H1A,H1B,H1C), C13(H13A,H13B,H13C), C14(H14A,H14B,H14C)
;
_olex2_submission_special_instructions 'No special instructions were received'

loop_
_space_group_symop_operation_xyz
'x, y, z'
'-x, -y, z'
'-y, x, z'
'y, -x, z'
'x+1/2, y+1/2, z+1/2'
'-x+1/2, -y+1/2, z+1/2'
'-y+1/2, x+1/2, z+1/2'
'y+1/2, -x+1/2, z+1/2'

loop_
_atom_site_label
_atom_site_type_symbol
_atom_site_fract_x
_atom_site_fract_y
_atom_site_fract_z
_atom_site_U_iso_or_equiv
_atom_site_adp_type
_atom_site_occupancy
_atom_site_site_symmetry_order
_atom_site_calc_flag
_atom_site_refinement_flags_posn
_atom_site_refinement_flags_adp
_atom_site_refinement_flags_occupancy
_atom_site_disorder_assembly
_atom_site_disorder_group
O1 O 0.46139(4) 0.69417(5) 0.3112(8) 0.0414(6) Uani 1 1 d G . . . .
O3 O 0.59527(6) 0.67586(6) -0.0310(8) 0.0445(7) Uani 1 1 d G . . . .
O2 O 0.58490(5) 0.61877(5) 0.2819(8) 0.0482(7) Uani 1 1 d G . . . .
N2 N 0.54015(4) 0.71117(4) 0.5408(8) 0.0362(7) Uani 1 1 d G . . . .
H2 H 0.553310 0.714289 0.687569 0.043 Uiso 1 1 calc R U . . .
N1 N 0.42362(6) 0.62628(5) 0.7124(8) 0.0451(8) Uani 1 1 d G . . . .
H1A H 0.411352 0.620519 0.559992 0.054 Uiso 1 1 calc R U . . .
H1B H 0.392727 0.623331 0.813337 0.054 Uiso 1 1 calc R U . . .
H1C H 0.450707 0.598881 0.750760 0.054 Uiso 1 1 calc R U . . .
C2 C 0.48519(4) 0.69657(4) 0.5043(8) 0.0351(7) Uani 1 1 d G . . . .
C4 C 0.58538(5) 0.66688(5) 0.1841(8) 0.0375(8) Uani 1 1 d G . . . .
C6 C 0.42401(5) 0.79009(5) 0.7573(8) 0.0383(8) Uani 1 1 d G . . . .
C3 C 0.57924(4) 0.72217(4) 0.3415(8) 0.0356(8) Uani 1 1 d G . . . .
H3 H 0.562535 0.754268 0.242219 0.043 Uiso 1 1 calc R U . . .
C11 C 0.45600(6) 0.80948(6) 0.9498(8) 0.0415(8) Uani 1 1 d G . . . .
H11 H 0.463089 0.785022 1.083246 0.050 Uiso 1 1 calc R U . . .
C1 C 0.44924(5) 0.68385(5) 0.7332(8) 0.0373(8) Uani 1 1 d G . . . .
H1 H 0.475108 0.685593 0.876415 0.045 Uiso 1 1 calc R U . . .
C5 C 0.39979(5) 0.72881(6) 0.7568(8) 0.0403(8) Uani 1 1 d G . . . .
H5A H 0.372262 0.724262 0.622221 0.048 Uiso 1 1 calc R U . . .
H5B H 0.378131 0.721795 0.906614 0.048 Uiso 1 1 calc R U . . .
C10 C 0.47838(7) 0.86843(6) 0.9411(8) 0.0476(10) Uani 1 1 d G . . . .
H10 H 0.501214 0.883206 1.068730 0.057 Uiso 1 1 calc R U . . .
C12 C 0.64018(4) 0.74297(6) 0.4448(8) 0.0421(8) Uani 1 1 d G . . . .
H12 H 0.653555 0.713767 0.565191 0.051 Uiso 1 1 calc R U . . .
C7 C 0.41296(6) 0.82689(5) 0.5606(8) 0.0465(9) Uani 1 1 d G . . . .
H7 H 0.389841 0.813364 0.431498 0.056 Uiso 1 1 calc R U . . .
C9 C 0.46642(8) 0.90265(5) 0.7480(8) 0.0581(12) Uani 1 1 d G . . . .
H9 H 0.479831 0.941817 0.746659 0.070 Uiso 1 1 calc R U . . .
C8 C 0.43566(7) 0.88217(5) 0.5562(8) 0.0577(12) Uani 1 1 d G . . . .
H8 H 0.430065 0.906236 0.420389 0.069 Uiso 1 1 calc R U . . .
C13 C 0.63235(5) 0.80130(6) 0.5693(8) 0.0526(11) Uani 1 1 d G . . . .
H13A H 0.618974 0.830415 0.453811 0.079 Uiso 1 1 calc R U . . .
H13B H 0.669627 0.813752 0.637599 0.079 Uiso 1 1 calc R U . . .
H13C H 0.603404 0.797327 0.696627 0.079 Uiso 1 1 calc R U . . .
C14 C 0.68537(5) 0.74731(7) 0.2542(8) 0.0518(10) Uani 1 1 d G . . . .
H14A H 0.691285 0.708902 0.181782 0.078 Uiso 1 1 calc R U . . .
H14B H 0.722093 0.760951 0.323754 0.078 Uiso 1 1 calc R U . . .
H14C H 0.672395 0.774924 0.132024 0.078 Uiso 1 1 calc R U . . .
O3W O 0.5239(5) 0.5535(5) 0.939(2) 0.044(2) Uiso 0.25 1 d . . P A 2
O2W O 0.5095(7) 0.5468(7) 0.559(3) 0.070(4) Uiso 0.25 1 d . . P B 1
O1W O 0.5044(10) 0.5609(10) 0.428(5) 0.102 Uiso 0.25 1 d . U P C 2
O4W O 0.4901(7) 0.5635(7) 1.052(3) 0.072(4) Uiso 0.25 1 d . . P D 1

loop_
_atom_site_aniso_label
_atom_site_aniso_U_11
_atom_site_aniso_U_22
_atom_site_aniso_U_33
_atom_site_aniso_U_23
_atom_site_aniso_U_13
_atom_site_aniso_U_12
O1 0.0410(14) 0.0460(15) 0.0373(14) 0.0011(12) -0.0011(11) 0.0007(12)
O3 0.0437(14) 0.0545(16) 0.0353(14) -0.0006(12) 0.0038(12) 0.0069(12)
O2 0.0628(18) 0.0392(14) 0.0427(15) -0.0010(13) -0.0072(15) 0.0032(13)
N2 0.0339(14) 0.0419(16) 0.0326(14) 0.0008(13) 0.0036(13) 0.0023(12)
N1 0.0485(18) 0.0425(17) 0.0443(18) 0.0001(15) 0.0075(16) -0.0058(14)
C2 0.0356(17) 0.0344(16) 0.0353(17) 0.0006(14) 0.0017(14) 0.0026(13)
C4 0.0290(16) 0.049(2) 0.0348(18) -0.0010(16) -0.0020(14) 0.0049(15)
C6 0.0347(17) 0.0418(18) 0.0385(18) -0.0010(17) 0.0037(16) 0.0056(14)
C3 0.0346(17) 0.0361(17) 0.0360(18) 0.0031(15) 0.0054(14) 0.0020(14)
C11 0.0395(18) 0.045(2) 0.0396(19) 0.0007(17) 0.0001(17) -0.0004(16)
C1 0.0365(17) 0.0405(18) 0.0350(18) -0.0008(15) 0.0033(15) -0.0007(14)
C5 0.0321(16) 0.0439(19) 0.045(2) -0.0038(18) 0.0029(16) 0.0012(14)
C10 0.045(2) 0.043(2) 0.054(2) -0.0010(19) 0.000(2) -0.0027(17)
C12 0.043(2) 0.0418(19) 0.041(2) -0.0007(17) 0.0042(17) -0.0025(16)
C7 0.053(2) 0.047(2) 0.040(2) -0.0005(18) -0.0006(19) 0.0134(18)
C9 0.067(3) 0.041(2) 0.067(3) 0.001(2) 0.012(3) -0.001(2)
C8 0.079(3) 0.047(2) 0.046(2) 0.011(2) 0.006(2) 0.014(2)
C13 0.061(3) 0.045(2) 0.052(2) -0.007(2) 0.008(2) -0.0069(18)
C14 0.041(2) 0.060(2) 0.055(3) -0.004(2) 0.007(2) -0.0083(18)

loop_
_atom_type_symbol
_atom_type_description
_atom_type_scat_dispersion_real
_atom_type_scat_dispersion_imag
_atom_type_scat_source
C C 0.0020 0.0016 'International Tables Vol C Tables 4.2.6.8 and 6.1.1.4'
H H 0.0000 0.0000 'International Tables Vol C Tables 4.2.6.8 and 6.1.1.4'
N N 0.0039 0.0032 'International Tables Vol C Tables 4.2.6.8 and 6.1.1.4'
O O 0.0075 0.0059 'International Tables Vol C Tables 4.2.6.8 and 6.1.1.4'

loop_
_geom_angle_atom_site_label_1
_geom_angle_atom_site_label_2
_geom_angle_atom_site_label_3
_geom_angle
_geom_angle_site_symmetry_1
_geom_angle_site_symmetry_3
_geom_angle_publ_flag
C2 N2 H2 119.6 . . ?
C2 N2 C3 120.9 . . ?
C3 N2 H2 119.6 . . ?
H1A N1 H1B 109.5 . . ?
H1A N1 H1C 109.5 . . ?
H1B N1 H1C 109.5 . . ?
C1 N1 H1A 109.5 . . ?
C1 N1 H1B 109.5 . . ?
C1 N1 H1C 109.5 . . ?
O1 C2 N2 125.4 . . ?
O1 C2 C1 119.4 . . ?
N2 C2 C1 115.2 . . ?
O3 C4 C3 115.6 . . ?
O2 C4 O3 125.5 . . ?
O2 C4 C3 118.5 . . ?
C11 C6 C5 119.8 . . ?
C11 C6 C7 121.0 . . ?
C7 C6 C5 119.2 . . ?
N2 C3 C4 110.6 . . ?
N2 C3 H3 108.6 . . ?
N2 C3 C12 108.3 . . ?
C4 C3 H3 108.6 . . ?
C4 C3 C12 111.9 . . ?
C12 C3 H3 108.6 . . ?
C6 C11 H11 121.2 . . ?
C6 C11 C10 117.6 . . ?
C10 C11 H11 121.2 . . ?
N1 C1 C2 108.6 . . ?
N1 C1 H1 110.0 . . ?
N1 C1 C5 108.6 . . ?
C2 C1 H1 110.0 . . ?
C5 C1 C2 109.7 . . ?
C5 C1 H1 110.0 . . ?
C6 C5 C1 110.6 . . ?
C6 C5 H5A 109.5 . . ?
C6 C5 H5B 109.5 . . ?
C1 C5 H5A 109.5 . . ?
C1 C5 H5B 109.5 . . ?
H5A C5 H5B 108.1 . . ?
C11 C10 H10 120.2 . . ?
C9 C10 C11 119.5 . . ?
C9 C10 H10 120.2 . . ?
C3 C12 H12 108.4 . . ?
C13 C12 C3 109.2 . . ?
C13 C12 H12 108.4 . . ?
C14 C12 C3 111.7 . . ?
C14 C12 H12 108.4 . . ?
C14 C12 C13 110.6 . . ?
C6 C7 H7 120.0 . . ?
C8 C7 C6 119.9 . . ?
C8 C7 H7 120.0 . . ?
C10 C9 H9 119.0 . . ?
C10 C9 C8 122.0 . . ?
C8 C9 H9 119.0 . . ?
C7 C8 H8 120.0 . . ?
C9 C8 C7 119.9 . . ?
C9 C8 H8 120.0 . . ?
C12 C13 H13A 109.5 . . ?
C12 C13 H13B 109.5 . . ?
C12 C13 H13C 109.5 . . ?
H13A C13 H13B 109.5 . . ?
H13A C13 H13C 109.5 . . ?
H13B C13 H13C 109.5 . . ?
C12 C14 H14A 109.5 . . ?
C12 C14 H14B 109.5 . . ?
C12 C14 H14C 109.5 . . ?
H14A C14 H14B 109.5 . . ?
H14A C14 H14C 109.5 . . ?
H14B C14 H14C 109.5 . . ?
O2W O2W O2W 89.998(10) 4_565 3_655 ?

loop_
_geom_bond_atom_site_label_1
_geom_bond_atom_site_label_2
_geom_bond_distance
_geom_bond_site_symmetry_2
_geom_bond_publ_flag
O1 C2 1.2151 . ?
O3 C4 1.2453 . ?
O2 C4 1.2330 . ?
N2 H2 0.8800 . ?
N2 C2 1.3209 . ?
N2 C3 1.4559 . ?
N1 H1A 0.9100 . ?
N1 H1B 0.9100 . ?
N1 H1C 0.9100 . ?
N1 C1 1.4507 . ?
C2 C1 1.5541 . ?
C4 C3 1.5524 . ?
C6 C11 1.3797 . ?
C6 C5 1.5120 . ?
C6 C7 1.4129 . ?
C3 H3 1.0000 . ?
C3 C12 1.5872 . ?
C11 H11 0.9500 . ?
C11 C10 1.4477 . ?
C1 H1 1.0000 . ?
C1 C5 1.5393 . ?
C5 H5A 0.9900 . ?
C5 H5B 0.9900 . ?
C10 H10 0.9500 . ?
C10 C9 1.3661 . ?
C12 H12 1.0000 . ?
C12 C13 1.5205 . ?
C12 C14 1.4929 . ?
C7 H7 0.9500 . ?
C7 C8 1.3715 . ?
C9 H9 0.9500 . ?
C9 C8 1.3702 . ?
C8 H8 0.9500 . ?
C13 H13A 0.9800 . ?
C13 H13B 0.9800 . ?
C13 H13C 0.9800 . ?
C14 H14A 0.9800 . ?
C14 H14B 0.9800 . ?
C14 H14C 0.9800 . ?
O2W O2W 1.55(2) 4_565 ?
O2W O2W 1.55(2) 3_655 ?

loop_
_geom_torsion_atom_site_label_1
_geom_torsion_atom_site_label_2
_geom_torsion_atom_site_label_3
_geom_torsion_atom_site_label_4
_geom_torsion
_geom_torsion_site_symmetry_1
_geom_torsion_site_symmetry_2
_geom_torsion_site_symmetry_3
_geom_torsion_site_symmetry_4
_geom_torsion_publ_flag
O1 C2 C1 N1 56.8 . . . . ?
O1 C2 C1 C5 -61.7 . . . . ?
O3 C4 C3 N2 150.4 . . . . ?
O3 C4 C3 C12 -88.8 . . . . ?
O2 C4 C3 N2 -35.4 . . . . ?
O2 C4 C3 C12 85.5 . . . . ?
N2 C2 C1 N1 -125.2 . . . . ?
N2 C2 C1 C5 116.3 . . . . ?
N2 C3 C12 C13 -65.2 . . . . ?
N2 C3 C12 C14 172.1 . . . . ?
N1 C1 C5 C6 -175.0 . . . . ?
C2 N2 C3 C4 -61.0 . . . . ?
C2 N2 C3 C12 176.0 . . . . ?
C2 C1 C5 C6 -56.5 . . . . ?
C4 C3 C12 C13 172.7 . . . . ?
C4 C3 C12 C14 49.9 . . . . ?
C6 C11 C10 C9 1.2 . . . . ?
C6 C7 C8 C9 -3.4 . . . . ?
C3 N2 C2 O1 -4.4 . . . . ?
C3 N2 C2 C1 177.8 . . . . ?
C11 C6 C5 C1 -69.5 . . . . ?
C11 C6 C7 C8 2.0 . . . . ?
C11 C10 C9 C8 -2.7 . . . . ?
C5 C6 C11 C10 179.8 . . . . ?
C5 C6 C7 C8 -178.6 . . . . ?
C10 C9 C8 C7 3.8 . . . . ?
C7 C6 C11 C10 -0.8 . . . . ?
C7 C6 C5 C1 111.1 . . . . ?
